data_4089717
loop_
_publ_author_name
'Asadi, Ashrafolmolouk'
'Eaborn, Colin'
'Hill, Michael S.'
'Hitchcock, Peter B.'
'Meehan, Margaret M.'
'Smith, J. David'

_publ_section_title
;
 Reactions of a Highly Crowded Cyclic Stannylene with Iodoalkanes, Enones,
 and Dienes. Inhibition of Nucleophilic Substitution at Tin(IV) Centers
;
_journal_issue 12
_journal_name_full Organometallics
_journal_page_first 2430
_journal_paper_doi 10.1021/om020106y
_journal_volume 21
_journal_year 2002
_chemical_compound_source 'synthesis as described'
_chemical_formula_moiety 'C34 H62 O2 Si6 Sn1'
_chemical_formula_structural 'C34 H62 O2 Si6 Sn'
_chemical_formula_sum 'C34 H62 O2 Si6 Sn'
_chemical_formula_weight 790.07
_chemical_name_common '[(PhCOCOPh)Sn{(C(SiMe3)2SiMe2CH2)2}]'
_space_group_IT_number 15
_space_group_name_Hall '-C 2yc'
_space_group_name_H-M_alt 'C 1 2/c 1'
_symmetry_cell_setting monoclinic
_symmetry_Int_Tables_number 15
_symmetry_space_group_name_Hall '-C 2yc'
_symmetry_space_group_name_H-M 'C 1 2/c 1'
_atom_sites_solution_hydrogens geom
_atom_sites_solution_primary direct
_atom_sites_solution_secondary difmap
_audit_conform_dict_location ftp://ftp.iucr.org/cifdics/cif_core.dic
_audit_conform_dict_name cif_core.dic
_audit_conform_dict_version 2.1
_audit_creation_date 2000-10-16T14:26:08-00:00
_audit_creation_method 'WinGX routine CIF_UPDATE'
_cell_angle_alpha 90
_cell_angle_beta 104.854(3)
_cell_angle_gamma 90
_cell_formula_units_Z 4
_cell_length_a 14.4034(5)
_cell_length_b 18.5094(11)
_cell_length_c 15.9964(7)
_cell_measurement_reflns_used 6410
_cell_measurement_temperature 173(2)
_cell_measurement_theta_max 25.028
_cell_measurement_theta_min 3.705
_cell_measurement_wavelength 0.71073
_cell_volume 4122.1(3)
_computing_cell_refinement 'HKL Scalepack (Otwinowski & Minor 1997)'
_computing_data_reduction 'HKL Denzo and Scalepack (Otwinowski & Minor 1997)'
_computing_molecular_graphics 'Ortep-3 for Windows (Farrugia, 1997)'
_computing_publication_material 'WinGX publication routines (Farrugia, 1999)'
_computing_structure_refinement 'SHELXL-97 (Sheldrick, 1997)'
_computing_structure_solution 'SHELXS-97 (Sheldrick, 1997)'
_diffrn_ambient_temperature 173(2)
_diffrn_measured_fraction_theta_full 0.992
_diffrn_measured_fraction_theta_max 0.992
_diffrn_measurement_device KappaCCD
_diffrn_measurement_method CCD
_diffrn_radiation_monochromator graphite
_diffrn_radiation_probe x-ray
_diffrn_radiation_type MoK\a
_diffrn_radiation_wavelength 0.71073
_diffrn_reflns_av_R_equivalents 0.0714
_diffrn_reflns_av_unetI/netI 0.0633
_diffrn_reflns_limit_h_max 17
_diffrn_reflns_limit_h_min -17
_diffrn_reflns_limit_k_max 22
_diffrn_reflns_limit_k_min -17
_diffrn_reflns_limit_l_max 17
_diffrn_reflns_limit_l_min -18
_diffrn_reflns_number 10703
_diffrn_reflns_theta_full 24.99
_diffrn_reflns_theta_max 24.99
_diffrn_reflns_theta_min 3.71
_exptl_absorpt_coefficient_mu 0.821
_exptl_absorpt_correction_T_max 0.829
_exptl_absorpt_correction_T_min 0.762
_exptl_absorpt_correction_type multi-scan
_exptl_absorpt_process_details '[c.f. r.h. blessing, acta cryst. (1995), a51, 33-38]'
_exptl_crystal_colour yellow
_exptl_crystal_density_diffrn 1.273
_exptl_crystal_density_method 'not measured'
_exptl_crystal_description needle
_exptl_crystal_F_000 1664
_exptl_crystal_size_max 0.3
_exptl_crystal_size_mid 0.3
_exptl_crystal_size_min 0.2
_refine_diff_density_max 0.974
_refine_diff_density_min -1.014
_refine_diff_density_rms 0.1
_refine_ls_extinction_method none
_refine_ls_goodness_of_fit_ref 1.037
_refine_ls_hydrogen_treatment riding
_refine_ls_matrix_type full
_refine_ls_number_parameters 222
_refine_ls_number_reflns 3586
_refine_ls_number_restraints 0
_refine_ls_restrained_S_all 1.037
_refine_ls_R_factor_all 0.069
_refine_ls_R_factor_gt 0.054
_refine_ls_shift/su_max 0
_refine_ls_shift/su_mean 0
_refine_ls_structure_factor_coef Fsqd
_refine_ls_weighting_details 'calc w=1/[\s^2^(Fo^2^)+(0.0703P)^2^+16.2325P] where P=(Fo^2^+2Fc^2^)/3'
_refine_ls_weighting_scheme calc
_refine_ls_wR_factor_gt 0.1346
_refine_ls_wR_factor_ref 0.1474
_reflns_number_gt 2946
_reflns_number_total 3586
_reflns_threshold_expression >2sigma(I)
_cod_data_source_file om020106y.cif
_cod_data_source_block oct1600
_cod_original_sg_symbol_H-M C2/c
_cod_database_code 4089717

loop_
_symmetry_equiv_pos_as_xyz
'x, y, z'
'x, -y, z+1/2'
'x+1/2, y+1/2, z'
'x+1/2, -y+1/2, z+1/2'
'-x, -y, -z'
'-x, y, -z-1/2'
'-x+1/2, -y+1/2, -z'
'-x+1/2, y+1/2, -z-1/2'

loop_
_atom_site_label
_atom_site_type_symbol
_atom_site_fract_x
_atom_site_fract_y
_atom_site_fract_z
_atom_site_U_iso_or_equiv
_atom_site_adp_type
_atom_site_occupancy
_atom_site_symmetry_multiplicity
_atom_site_calc_flag
_atom_site_refinement_flags
_atom_site_disorder_assembly
_atom_site_disorder_group
Sn Sn 0 0.20696(2) 0.25 0.0388(2) Uani 1 2 d S . .
Si1 Si -0.12324(11) 0.06288(9) 0.28413(14) 0.0656(5) Uani 1 1 d . . .
Si2 Si -0.07362(13) 0.18407(11) 0.43035(10) 0.0660(5) Uani 1 1 d . . .
Si3 Si -0.22882(12) 0.21246(9) 0.25378(11) 0.0561(4) Uani 1 1 d . . .
O1 O 0.0580(3) 0.28776(17) 0.3299(2) 0.0472(9) Uani 1 1 d . . .
C1 C -0.1108(4) 0.1630(3) 0.3081(3) 0.0457(12) Uani 1 1 d . . .
C5 C -0.1498(6) 0.1316(6) 0.4873(5) 0.130(5) Uani 1 1 d . . .
H5A H -0.1474 0.0802 0.4732 0.194 Uiso 1 1 calc R . .
H5B H -0.2162 0.1488 0.4687 0.194 Uiso 1 1 calc R . .
H5C H -0.1256 0.1383 0.5499 0.194 Uiso 1 1 calc R . .
C6 C 0.0523(6) 0.1573(6) 0.4837(5) 0.113(3) Uani 1 1 d . . .
H6A H 0.0621 0.1066 0.4705 0.169 Uiso 1 1 calc R . .
H6B H 0.0643 0.1634 0.5464 0.169 Uiso 1 1 calc R . .
H6C H 0.0968 0.1879 0.4622 0.169 Uiso 1 1 calc R . .
C7 C -0.0821(8) 0.2800(4) 0.4606(5) 0.103(3) Uani 1 1 d . . .
H7A H -0.1472 0.2979 0.4348 0.154 Uiso 1 1 calc R . .
H7B H -0.0358 0.3088 0.4394 0.154 Uiso 1 1 calc R . .
H7C H -0.0678 0.2841 0.5237 0.154 Uiso 1 1 calc R . .
C8 C -0.2652(4) 0.1994(3) 0.1339(4) 0.0559(14) Uani 1 1 d . . .
H8A H -0.2133 0.2158 0.1091 0.084 Uiso 1 1 calc R . .
H8B H -0.3234 0.2276 0.109 0.084 Uiso 1 1 calc R . .
H8C H -0.2781 0.1481 0.1207 0.084 Uiso 1 1 calc R . .
C9 C -0.3295(6) 0.1809(6) 0.2981(7) 0.129(4) Uani 1 1 d . . .
H9A H -0.3121 0.1873 0.361 0.193 Uiso 1 1 calc R . .
H9B H -0.3421 0.1297 0.2842 0.193 Uiso 1 1 calc R . .
H9C H -0.3873 0.2091 0.2724 0.193 Uiso 1 1 calc R . .
C10 C -0.2264(7) 0.3137(4) 0.2697(6) 0.110(3) Uani 1 1 d . . .
H10A H -0.1754 0.3348 0.247 0.165 Uiso 1 1 calc R . .
H10B H -0.2142 0.3247 0.3315 0.165 Uiso 1 1 calc R . .
H10C H -0.2885 0.3343 0.2388 0.165 Uiso 1 1 calc R . .
C11 C 0.0267(4) 0.3536(3) 0.2913(3) 0.0453(12) Uani 1 1 d . . .
C12 C 0.0565(4) 0.4155(3) 0.3501(3) 0.0518(14) Uani 1 1 d . . .
C13 C 0.1403(6) 0.4113(4) 0.4155(4) 0.096(3) Uani 1 1 d . . .
H13 H 0.1791 0.3692 0.4211 0.115 Uiso 1 1 calc R . .
C14 C 0.1681(8) 0.4684(4) 0.4731(5) 0.137(5) Uani 1 1 d . . .
H14 H 0.2261 0.4651 0.5176 0.165 Uiso 1 1 calc R . .
C15 C 0.1135(7) 0.5287(4) 0.4665(4) 0.109(4) Uani 1 1 d . . .
H15 H 0.1338 0.5676 0.5057 0.131 Uiso 1 1 calc R . .
C16 C 0.0294(6) 0.5337(4) 0.4037(4) 0.079(2) Uani 1 1 d . . .
H16 H -0.009 0.5759 0.3993 0.095 Uiso 1 1 calc R . .
C17 C 0.0002(5) 0.4768(3) 0.3461(4) 0.0608(15) Uani 1 1 d . . .
H17 H -0.0592 0.4801 0.3033 0.073 Uiso 1 1 calc R . .
C2 C -0.0947(7) 0.0492(5) 0.1639(6) 0.044(2) Uani 0.5 1 d P . .
H2A H -0.147 0.019 0.1286 0.053 Uiso 0.5 1 calc PR . .
H2B H -0.1004 0.0973 0.136 0.053 Uiso 0.5 1 calc PR . .
C3 C -0.0513(9) -0.0040(7) 0.3500(8) 0.054(3) Uani 0.5 1 d P . .
H3A H -0.0229 0.016 0.4076 0.081 Uiso 0.5 1 calc PR . .
H3B H -0.0001 -0.0192 0.3236 0.081 Uiso 0.5 1 calc PR . .
H3C H -0.0913 -0.0458 0.355 0.081 Uiso 0.5 1 calc PR . .
C4 C -0.2490(7) 0.0305(6) 0.2548(8) 0.053(3) Uani 0.5 1 d P . .
H4A H -0.2755 0.0338 0.3054 0.079 Uiso 0.5 1 calc PR . .
H4B H -0.2509 -0.0198 0.2355 0.079 Uiso 0.5 1 calc PR . .
H4C H -0.2873 0.0605 0.208 0.079 Uiso 0.5 1 calc PR . .
C2A C -0.1748(9) 0.0339(8) 0.1858(9) 0.078(4) Uani 0.5 1 d P . .
H2A1 H -0.2137 0.0727 0.1526 0.117 Uiso 0.5 1 calc PR . .
H2A2 H -0.2161 -0.0075 0.1892 0.117 Uiso 0.5 1 calc PR . .
H2A3 H -0.1253 0.0192 0.1572 0.117 Uiso 0.5 1 calc PR . .
C3A C -0.1990(14) 0.0125(7) 0.3599(15) 0.116(7) Uani 0.5 1 d P . .
H3A1 H -0.1728 0.0268 0.4204 0.174 Uiso 0.5 1 calc PR . .
H3A2 H -0.1937 -0.04 0.3546 0.174 Uiso 0.5 1 calc PR . .
H3A3 H -0.2667 0.0267 0.341 0.174 Uiso 0.5 1 calc PR . .
C4A C -0.0023(9) 0.0156(6) 0.3440(8) 0.052(3) Uani 0.5 1 d P . .
H4A1 H -0.0003 0.0132 0.4062 0.062 Uiso 0.5 1 calc PR . .
H4A2 H -0.0048 -0.0348 0.3227 0.062 Uiso 0.5 1 calc PR . .

loop_
_atom_site_aniso_label
_atom_site_aniso_U_11
_atom_site_aniso_U_22
_atom_site_aniso_U_33
_atom_site_aniso_U_23
_atom_site_aniso_U_13
_atom_site_aniso_U_12
Sn 0.0424(3) 0.0336(3) 0.0336(3) 0 -0.00272(18) 0
Si1 0.0411(8) 0.0333(9) 0.1157(15) -0.0110(9) 0.0079(8) -0.0093(6)
Si2 0.0799(11) 0.0740(12) 0.0392(8) 0.0011(8) 0.0062(7) -0.0479(10)
Si3 0.0550(9) 0.0549(10) 0.0580(9) -0.0063(7) 0.0141(7) 0.0080(7)
O1 0.054(2) 0.0362(19) 0.0395(18) 0.0081(14) -0.0101(15) -0.0118(15)
C1 0.050(3) 0.036(3) 0.046(3) -0.004(2) 0.003(2) -0.011(2)
C5 0.128(7) 0.188(11) 0.062(4) 0.028(5) 0.005(4) -0.110(8)
C6 0.104(6) 0.147(9) 0.060(4) 0.009(5) -0.031(4) -0.053(6)
C7 0.165(8) 0.093(6) 0.056(4) -0.030(4) 0.041(5) -0.053(6)
C8 0.047(3) 0.051(3) 0.061(3) -0.003(3) -0.002(3) 0.005(2)
C9 0.088(6) 0.178(10) 0.141(9) 0.064(8) 0.067(6) 0.059(6)
C10 0.152(8) 0.070(5) 0.097(6) -0.026(5) 0.012(6) 0.050(5)
C11 0.047(3) 0.035(3) 0.044(3) 0.001(2) -0.006(2) -0.008(2)
C12 0.062(3) 0.037(3) 0.046(3) 0.003(2) -0.005(2) -0.024(2)
C13 0.124(6) 0.043(4) 0.076(4) 0.017(3) -0.057(4) -0.033(4)
C14 0.197(10) 0.057(5) 0.091(6) 0.027(4) -0.085(6) -0.068(6)
C15 0.192(9) 0.051(4) 0.056(4) -0.001(3) -0.020(5) -0.069(5)
C16 0.129(6) 0.043(4) 0.065(4) -0.009(3) 0.023(4) -0.036(4)
C17 0.075(4) 0.048(4) 0.056(3) -0.011(3) 0.011(3) -0.023(3)
C2 0.054(6) 0.027(5) 0.042(5) -0.008(4) -0.005(4) 0.002(4)
C3 0.044(7) 0.039(7) 0.064(7) 0.011(6) -0.010(6) 0.002(5)
C4 0.056(6) 0.031(6) 0.068(7) -0.002(5) 0.011(5) -0.017(5)
C2A 0.054(7) 0.073(9) 0.090(10) -0.033(8) -0.011(7) 0.006(6)
C3A 0.142(15) 0.036(8) 0.21(2) -0.033(10) 0.116(16) -0.041(9)
C4A 0.060(8) 0.038(7) 0.050(6) -0.010(5) 0.001(6) -0.020(6)

loop_
_atom_type_symbol
_atom_type_description
_atom_type_scat_dispersion_real
_atom_type_scat_dispersion_imag
_atom_type_scat_source
C C 0.0033 0.0016 'International Tables Vol C Tables 4.2.6.8 and 6.1.1.4'
H H 0 0 'International Tables Vol C Tables 4.2.6.8 and 6.1.1.4'
O O 0.0106 0.006 'International Tables Vol C Tables 4.2.6.8 and 6.1.1.4'
Si Si 0.0817 0.0704 'International Tables Vol C Tables 4.2.6.8 and 6.1.1.4'
Sn Sn -0.6537 1.4246 'International Tables Vol C Tables 4.2.6.8 and 6.1.1.4'

loop_
_geom_angle_atom_site_label_1
_geom_angle_atom_site_label_2
_geom_angle_atom_site_label_3
_geom_angle
_geom_angle_site_symmetry_1
_geom_angle_site_symmetry_3
O1 Sn O1 83.51(18) . 6_556
O1 Sn C1 103.63(17) . .
O1 Sn C1 108.46(17) 6_556 .
O1 Sn C1 108.46(17) . 6_556
O1 Sn C1 103.63(17) 6_556 6_556
C1 Sn C1 136.5(3) . 6_556
C2A Si1 C3 113.0(7) . .
C2A Si1 C4 58.7(6) . .
C3 Si1 C4 108.0(6) . .
C2A Si1 C1 120.6(6) . .
C3 Si1 C1 123.5(4) . .
C4 Si1 C1 113.8(4) . .
C2A Si1 C4A 116.5(6) . .
C3 Si1 C4A 24.7(5) . .
C4 Si1 C4A 131.9(5) . .
C1 Si1 C4A 108.2(4) . .
C2A Si1 C3A 103.8(8) . .
C3 Si1 C3A 69.6(8) . .
C4 Si1 C3A 50.8(7) . .
C1 Si1 C3A 111.2(5) . .
C4A Si1 C3A 92.8(7) . .
C2A Si1 C2 39.3(6) . .
C3 Si1 C2 103.9(5) . .
C4 Si1 C2 98.0(5) . .
C1 Si1 C2 106.0(3) . .
C4A Si1 C2 92.0(5) . .
C3A Si1 C2 138.7(6) . .
C7 Si2 C6 104.9(4) . .
C7 Si2 C5 106.5(5) . .
C6 Si2 C5 105.3(4) . .
C7 Si2 C1 116.0(3) . .
C6 Si2 C1 113.3(3) . .
C5 Si2 C1 110.1(3) . .
C9 Si3 C8 108.0(4) . .
C9 Si3 C10 104.4(5) . .
C8 Si3 C10 104.9(3) . .
C9 Si3 C1 111.2(3) . .
C8 Si3 C1 112.6(2) . .
C10 Si3 C1 115.2(3) . .
C11 O1 Sn 109.7(3) . .
Si1 C1 Si3 110.3(2) . .
Si1 C1 Si2 113.0(3) . .
Si3 C1 Si2 110.1(3) . .
Si1 C1 Sn 108.6(3) . .
Si3 C1 Sn 106.6(2) . .
Si2 C1 Sn 108.1(2) . .
C11 C11 O1 118.3(2) 6_556 .
C11 C11 C12 128.7(3) 6_556 .
O1 C11 C12 113.0(4) . .
C13 C12 C17 117.9(6) . .
C13 C12 C11 119.6(6) . .
C17 C12 C11 122.4(5) . .
C12 C13 C14 120.3(8) . .
C15 C14 C13 120.8(7) . .
C14 C15 C16 120.2(6) . .
C15 C16 C17 119.7(8) . .
C12 C17 C16 121.0(6) . .
C4A C2 Si1 120.9(7) 6_556 .
C2 C4A Si1 118.8(8) 6_556 .

loop_
_geom_bond_atom_site_label_1
_geom_bond_atom_site_label_2
_geom_bond_distance
_geom_bond_site_symmetry_2
Sn O1 2.005(3) .
Sn O1 2.005(3) 6_556
Sn C1 2.199(5) .
Sn C1 2.199(5) 6_556
Si1 C2A 1.647(12) .
Si1 C3 1.777(11) .
Si1 C4 1.850(10) .
Si1 C1 1.891(5) .
Si1 C4A 1.966(13) .
Si1 C3A 2.051(15) .
Si1 C2 2.082(10) .
Si2 C7 1.853(8) .
Si2 C6 1.863(9) .
Si2 C5 1.868(7) .
Si2 C1 1.930(5) .
Si3 C9 1.865(8) .
Si3 C8 1.870(6) .
Si3 C10 1.891(8) .
Si3 C1 1.930(5) .
O1 C11 1.387(6) .
C11 C11 1.348(9) 6_556
C11 C12 1.474(7) .
C12 C13 1.382(8) .
C12 C17 1.387(9) .
C13 C14 1.393(10) .
C14 C15 1.353(14) .
C15 C16 1.364(11) .
C16 C17 1.392(8) .
C2 C4A 1.564(16) 6_556
C4A C2 1.564(16) 6_556
